data_4511366
loop_
_publ_author_name
'Kodama, Koichi'
'Shitara, Hiroaki'
'Hirose, Takuji'

_publ_section_title
;
 Chirality Switching in Optical Resolution of Mandelic Acid in C1--C4
 Alcohols: Elucidation of Solvent Effects Based on X-ray Crystal
 Structures of Diastereomeric Salts
;
_journal_issue 7
_journal_name_full 'Crystal Growth &amp; Design'
_journal_page_first 3549
_journal_paper_doi 10.1021/cg500483p
_journal_volume 14
_journal_year 2014
_chemical_absolute_configuration rm
_chemical_formula_sum 'C26 H33 N O5'
_chemical_formula_weight 439.53
_chemical_name_systematic
; 
 ? 
;
_space_group_IT_number 19
_symmetry_cell_setting orthorhombic
_symmetry_space_group_name_Hall 'P 2ac 2ab'
_symmetry_space_group_name_H-M 'P 21 21 21'
_atom_sites_solution_hydrogens geom
_atom_sites_solution_primary direct
_atom_sites_solution_secondary difmap
_audit_creation_method SHELXL-97
_cell_angle_alpha 90.00
_cell_angle_beta 90.00
_cell_angle_gamma 90.00
_cell_formula_units_Z 4
_cell_length_a 5.6080(11)
_cell_length_b 17.552(4)
_cell_length_c 23.940(5)
_cell_measurement_temperature 150(2)
_cell_volume 2356.5(9)
_computing_structure_refinement 'SHELXL-97 (Sheldrick, 1997)'
_computing_structure_solution 'SHELXS-97 (Sheldrick, 1990)'
_diffrn_ambient_temperature 150(2)
_diffrn_measured_fraction_theta_full 0.999
_diffrn_measured_fraction_theta_max 0.999
_diffrn_measurement_device_type CCD
_diffrn_measurement_method \w
_diffrn_radiation_monochromator graphite
_diffrn_radiation_source 'fine-focus sealed tube'
_diffrn_radiation_type MoK\a
_diffrn_radiation_wavelength 0.71073
_diffrn_reflns_av_R_equivalents 0.1673
_diffrn_reflns_av_sigmaI/netI 0.1085
_diffrn_reflns_limit_h_max 6
_diffrn_reflns_limit_h_min -6
_diffrn_reflns_limit_k_max 20
_diffrn_reflns_limit_k_min -18
_diffrn_reflns_limit_l_max 25
_diffrn_reflns_limit_l_min -28
_diffrn_reflns_number 11334
_diffrn_reflns_theta_full 24.99
_diffrn_reflns_theta_max 24.99
_diffrn_reflns_theta_min 1.44
_exptl_absorpt_coefficient_mu 0.085
_exptl_absorpt_correction_T_max 0.9974
_exptl_absorpt_correction_T_min 0.9412
_exptl_absorpt_correction_type multi-scan
_exptl_crystal_colour colorless
_exptl_crystal_density_diffrn 1.239
_exptl_crystal_density_method 'not measured'
_exptl_crystal_description needle
_exptl_crystal_F_000 944
_exptl_crystal_size_max 0.72
_exptl_crystal_size_mid 0.04
_exptl_crystal_size_min 0.03
_refine_diff_density_max 0.289
_refine_diff_density_min -0.324
_refine_diff_density_rms 0.066
_refine_ls_abs_structure_details 'Flack H D (1983), Acta Cryst. A39, 876-881'
_refine_ls_abs_structure_Flack 0.6(13)
_refine_ls_extinction_method none
_refine_ls_goodness_of_fit_ref 1.010
_refine_ls_hydrogen_treatment mixed
_refine_ls_matrix_type full
_refine_ls_number_parameters 314
_refine_ls_number_reflns 4147
_refine_ls_number_restraints 0
_refine_ls_restrained_S_all 1.010
_refine_ls_R_factor_all 0.0651
_refine_ls_R_factor_gt 0.0586
_refine_ls_shift/su_max 0.002
_refine_ls_shift/su_mean 0.000
_refine_ls_structure_factor_coef Fsqd
_refine_ls_weighting_details 'calc w=1/[\s^2^(Fo^2^)+(0.0839P)^2^+0.0000P] where P=(Fo^2^+2Fc^2^)/3'
_refine_ls_weighting_scheme calc
_refine_ls_wR_factor_gt 0.1428
_refine_ls_wR_factor_ref 0.1464
_reflns_number_gt 3603
_reflns_number_total 4147
_reflns_threshold_expression >2sigma(I)
_cod_data_source_file (R)-MA_(1R2S)-ADPE_nBuOH.CIF
_cod_data_source_block (R)-1_(1R,2S)-2_1-BuOH
_cod_depositor_comments
;
The following automatic conversions were performed:

'_symmetry_cell_setting' value 'Orthorhombic' changed to
'orthorhombic' according to
/usr/data/users/saulius/crontab/automatic-downloads/rss-feeds/ACS/lib/dictionaries/cif_core.dic
dictionary named 'cif_core.dic' version 2.4.2 from 2011-04-26.

Automatic conversion script
Id: cif_fix_values 2281 2013-09-26 08:29:07Z andrius 

 Adding full bibliography for 4511364--4511381.cif.
;
_cod_original_cell_volume 2356.5(8)
_cod_original_sg_symbol_H-M P212121
_cod_database_code 4511366

loop_
_symmetry_equiv_pos_as_xyz
'x, y, z'
'-x+1/2, -y, z+1/2'
'x+1/2, -y+1/2, -z'
'-x, y+1/2, -z+1/2'

loop_
_atom_site_label
_atom_site_type_symbol
_atom_site_fract_x
_atom_site_fract_y
_atom_site_fract_z
_atom_site_U_iso_or_equiv
_atom_site_adp_type
_atom_site_occupancy
_atom_site_symmetry_multiplicity
_atom_site_calc_flag
_atom_site_refinement_flags
O1 O 0.5692(4) 0.62815(10) 0.50518(7) 0.0241(4) Uani 1 1 d .
O6 O 1.0724(3) 0.84429(11) 0.35435(7) 0.0270(4) Uani 1 1 d .
O3 O 0.4762(3) 0.76437(10) 0.46532(8) 0.0301(5) Uani 1 1 d .
N3 N 0.6785(5) 0.89204(13) 0.42012(9) 0.0233(5) Uani 1 1 d .
O5 O 0.2720(4) 0.72083(11) 0.39181(8) 0.0353(5) Uani 1 1 d .
O7 O 0.3831(4) 0.99321(12) 0.47686(9) 0.0391(5) Uani 1 1 d .
C1 C 0.6784(5) 0.89388(14) 0.35732(10) 0.0201(6) Uani 1 1 d .
H1 H 0.5121 0.8841 0.3441 0.024 Uiso 1 1 calc R
C2 C 0.5735(5) 0.58868(14) 0.40800(9) 0.0202(5) Uani 1 1 d .
C3 C 0.3900(5) 0.71298(14) 0.43542(10) 0.0228(6) Uani 1 1 d .
C4 C 0.4830(5) 0.52282(15) 0.38313(11) 0.0247(6) Uani 1 1 d .
H2 H 0.3354 0.5021 0.3953 0.030 Uiso 1 1 calc R
C5 C 0.8098(5) 0.81480(14) 0.27529(11) 0.0220(5) Uani 1 1 d .
C6 C 0.8217(5) 0.51802(17) 0.32209(11) 0.0316(7) Uani 1 1 d .
H3 H 0.9054 0.4945 0.2922 0.038 Uiso 1 1 calc R
C7 C 0.9768(5) 0.84078(15) 0.23781(11) 0.0273(6) Uani 1 1 d .
H4 H 1.1151 0.8663 0.2510 0.033 Uiso 1 1 calc R
C8 C 0.9594(5) 1.00795(15) 0.35582(10) 0.0267(6) Uani 1 1 d .
H5 H 1.0544 0.9843 0.3837 0.032 Uiso 1 1 calc R
C9 C 0.7889(5) 0.61812(15) 0.39037(10) 0.0237(6) Uani 1 1 d .
H6 H 0.8518 0.6624 0.4078 0.028 Uiso 1 1 calc R
C10 C 0.5794(6) 0.76490(16) 0.19861(12) 0.0326(7) Uani 1 1 d .
H7 H 0.4432 0.7383 0.1853 0.039 Uiso 1 1 calc R
C11 C 0.7544(4) 0.97178(14) 0.33665(10) 0.0204(5) Uani 1 1 d .
C12 C 0.6163(5) 1.00763(15) 0.29649(10) 0.0249(6) Uani 1 1 d .
H8 H 0.4743 0.9840 0.2835 0.030 Uiso 1 1 calc R
C13 C 0.6849(6) 1.07830(17) 0.27506(12) 0.0327(7) Uani 1 1 d .
H9 H 0.5904 1.1022 0.2472 0.039 Uiso 1 1 calc R
C14 C 0.5851(6) 1.14608(16) 0.44855(12) 0.0343(7) Uani 1 1 d .
H10 H 0.4288 1.1723 0.4474 0.041 Uiso 1 1 calc R
H11 H 0.5902 1.1094 0.4172 0.041 Uiso 1 1 calc R
C15 C 0.4370(5) 0.63007(14) 0.45336(10) 0.0216(5) Uani 1 1 d .
H12 H 0.2805 0.6039 0.4591 0.026 Uiso 1 1 calc R
C16 C 0.8370(4) 0.82783(14) 0.33770(10) 0.0214(5) Uani 1 1 d .
H13 H 0.7846 0.7805 0.3575 0.026 Uiso 1 1 calc R
C17 C 0.8866(5) 1.11317(16) 0.29393(12) 0.0321(7) Uani 1 1 d .
H14 H 0.9315 1.1614 0.2793 0.039 Uiso 1 1 calc R
C18 C 0.6112(5) 0.48774(15) 0.34032(11) 0.0292(6) Uani 1 1 d .
H15 H 0.5516 0.4424 0.3237 0.035 Uiso 1 1 calc R
C19 C 0.9141(5) 0.58338(15) 0.34731(11) 0.0268(6) Uani 1 1 d .
H16 H 1.0618 0.6040 0.3351 0.032 Uiso 1 1 calc R
C20 C 0.4000(6) 1.05240(17) 0.51726(12) 0.0346(7) Uani 1 1 d .
H17 H 0.4224 1.0301 0.5549 0.042 Uiso 1 1 calc R
H18 H 0.2509 1.0826 0.5175 0.042 Uiso 1 1 calc R
C21 C 0.7451(5) 0.79214(16) 0.16139(11) 0.0320(6) Uani 1 1 d .
H19 H 0.7223 0.7850 0.1224 0.038 Uiso 1 1 calc R
C22 C 0.9450(6) 0.82997(16) 0.18059(11) 0.0326(7) Uani 1 1 d .
H20 H 1.0603 0.8485 0.1549 0.039 Uiso 1 1 calc R
C23 C 1.0264(5) 1.07846(15) 0.33438(12) 0.0308(7) Uani 1 1 d .
H21 H 1.1672 1.1027 0.3474 0.037 Uiso 1 1 calc R
C24 C 0.6078(6) 1.10316(17) 0.50324(12) 0.0345(7) Uani 1 1 d .
H22 H 0.7540 1.0716 0.5018 0.041 Uiso 1 1 calc R
H23 H 0.6283 1.1406 0.5338 0.041 Uiso 1 1 calc R
C25 C 0.6102(5) 0.77614(15) 0.25573(11) 0.0274(6) Uani 1 1 d .
H24 H 0.4948 0.7574 0.2813 0.033 Uiso 1 1 calc R
C26 C 0.7824(7) 1.2044(2) 0.44111(13) 0.0489(9) Uani 1 1 d .
H25 H 0.7724 1.2425 0.4709 0.073 Uiso 1 1 calc R
H26 H 0.7646 1.2295 0.4048 0.073 Uiso 1 1 calc R
H27 H 0.9375 1.1788 0.4428 0.073 Uiso 1 1 calc R
H28 H 0.837(5) 0.8852(18) 0.4336(12) 0.026(8) Uiso 1 1 d .
H29 H 0.588(6) 0.934(2) 0.4339(14) 0.040(9) Uiso 1 1 d .
H30 H 0.592(6) 0.846(2) 0.4344(13) 0.041(9) Uiso 1 1 d .
H31 H 1.151(5) 0.801(2) 0.3679(14) 0.040(9) Uiso 1 1 d .
H32 H 0.261(6) 0.963(2) 0.4855(13) 0.036(9) Uiso 1 1 d .
H33 H 0.660(7) 0.669(3) 0.5073(19) 0.074(14) Uiso 1 1 d .

loop_
_atom_site_aniso_label
_atom_site_aniso_U_11
_atom_site_aniso_U_22
_atom_site_aniso_U_33
_atom_site_aniso_U_23
_atom_site_aniso_U_13
_atom_site_aniso_U_12
O1 0.0389(11) 0.0161(9) 0.0173(9) 0.0019(7) -0.0026(8) 0.0022(10)
O6 0.0350(11) 0.0159(9) 0.0302(10) 0.0021(7) -0.0075(8) 0.0044(9)
O3 0.0489(12) 0.0139(9) 0.0276(10) 0.0015(8) -0.0017(8) -0.0030(9)
N3 0.0360(14) 0.0178(12) 0.0159(10) 0.0030(9) 0.0025(9) -0.0005(11)
O5 0.0479(12) 0.0192(10) 0.0387(12) 0.0048(8) -0.0151(9) 0.0042(9)
O7 0.0558(13) 0.0214(10) 0.0401(12) -0.0076(9) 0.0189(10) -0.0117(11)
C1 0.0317(14) 0.0154(13) 0.0134(11) 0.0017(9) -0.0020(9) -0.0024(11)
C2 0.0302(14) 0.0130(12) 0.0173(12) 0.0015(9) -0.0034(10) 0.0059(12)
C3 0.0255(13) 0.0163(13) 0.0265(13) 0.0033(10) 0.0041(11) 0.0038(12)
C4 0.0324(14) 0.0168(12) 0.0249(13) 0.0043(11) -0.0050(11) 0.0002(11)
C5 0.0340(14) 0.0101(11) 0.0218(12) -0.0002(9) -0.0016(11) 0.0050(11)
C6 0.0446(17) 0.0262(14) 0.0240(13) -0.0020(11) 0.0007(11) 0.0091(14)
C7 0.0356(14) 0.0169(13) 0.0295(15) 0.0006(11) 0.0021(11) -0.0015(12)
C8 0.0332(14) 0.0177(13) 0.0291(14) 0.0007(11) -0.0004(11) 0.0031(12)
C9 0.0316(14) 0.0156(12) 0.0240(13) 0.0009(10) -0.0047(11) 0.0011(12)
C10 0.0414(16) 0.0269(14) 0.0296(15) -0.0055(12) -0.0059(13) -0.0073(14)
C11 0.0280(13) 0.0146(12) 0.0187(12) -0.0025(9) 0.0046(10) 0.0019(11)
C12 0.0343(14) 0.0182(13) 0.0222(12) 0.0002(11) -0.0004(10) 0.0033(12)
C13 0.0516(18) 0.0206(14) 0.0259(14) 0.0053(12) 0.0007(13) 0.0073(14)
C14 0.0516(18) 0.0244(14) 0.0271(14) 0.0007(11) -0.0017(13) -0.0060(16)
C15 0.0288(13) 0.0146(12) 0.0215(12) 0.0012(10) -0.0030(10) 0.0031(12)
C16 0.0342(14) 0.0124(12) 0.0176(12) 0.0024(10) -0.0007(10) -0.0001(11)
C17 0.0494(18) 0.0136(13) 0.0334(15) 0.0022(11) 0.0110(13) 0.0016(14)
C18 0.0446(16) 0.0177(13) 0.0254(13) -0.0031(11) -0.0075(12) 0.0009(13)
C19 0.0337(14) 0.0221(13) 0.0245(13) 0.0035(11) 0.0021(11) 0.0019(13)
C20 0.0505(17) 0.0252(15) 0.0280(15) -0.0008(11) 0.0071(13) -0.0045(15)
C21 0.0524(17) 0.0210(13) 0.0226(13) -0.0033(11) 0.0018(13) 0.0014(14)
C22 0.0479(17) 0.0236(14) 0.0263(14) -0.0013(11) 0.0094(12) -0.0036(15)
C23 0.0392(16) 0.0168(13) 0.0364(16) -0.0051(11) 0.0075(12) -0.0049(13)
C24 0.0489(18) 0.0286(15) 0.0262(14) 0.0014(11) -0.0035(13) -0.0050(15)
C25 0.0366(15) 0.0217(14) 0.0239(13) 0.0002(10) 0.0034(11) -0.0034(12)
C26 0.071(2) 0.0392(19) 0.0361(18) 0.0031(14) 0.0024(16) -0.0206(19)

loop_
_atom_type_symbol
_atom_type_description
_atom_type_scat_dispersion_real
_atom_type_scat_dispersion_imag
_atom_type_scat_source
C C 0.0033 0.0016 'International Tables Vol C Tables 4.2.6.8 and 6.1.1.4'
H H 0.0000 0.0000 'International Tables Vol C Tables 4.2.6.8 and 6.1.1.4'
N N 0.0061 0.0033 'International Tables Vol C Tables 4.2.6.8 and 6.1.1.4'
O O 0.0106 0.0060 'International Tables Vol C Tables 4.2.6.8 and 6.1.1.4'

loop_
_geom_angle_atom_site_label_1
_geom_angle_atom_site_label_2
_geom_angle_atom_site_label_3
_geom_angle
C15 O1 H33 109(3)
C16 O6 H31 111.9(19)
C1 N3 H28 109.9(17)
C1 N3 H29 109(2)
H28 N3 H29 118(3)
C1 N3 H30 111.0(18)
H28 N3 H30 104(3)
H29 N3 H30 105(2)
C20 O7 H32 109(2)
N3 C1 C11 110.2(2)
N3 C1 C16 106.8(2)
C11 C1 C16 114.8(2)
N3 C1 H1 108.3
C11 C1 H1 108.3
C16 C1 H1 108.3
C9 C2 C4 119.9(2)
C9 C2 C15 118.8(2)
C4 C2 C15 121.3(2)
O5 C3 O3 127.4(2)
O5 C3 C15 115.5(2)
O3 C3 C15 117.1(2)
C18 C4 C2 119.4(2)
C18 C4 H2 120.3
C2 C4 H2 120.3
C7 C5 C25 119.4(2)
C7 C5 C16 121.6(2)
C25 C5 C16 119.0(2)
C18 C6 C19 120.1(3)
C18 C6 H3 119.9
C19 C6 H3 119.9
C5 C7 C22 120.6(3)
C5 C7 H4 119.7
C22 C7 H4 119.7
C11 C8 C23 120.5(3)
C11 C8 H5 119.8
C23 C8 H5 119.8
C2 C9 C19 120.4(2)
C2 C9 H6 119.8
C19 C9 H6 119.8
C21 C10 C25 120.3(3)
C21 C10 H7 119.9
C25 C10 H7 119.9
C12 C11 C8 118.9(2)
C12 C11 C1 118.6(2)
C8 C11 C1 122.4(2)
C11 C12 C13 120.3(3)
C11 C12 H8 119.9
C13 C12 H8 119.9
C17 C13 C12 120.4(3)
C17 C13 H9 119.8
C12 C13 H9 119.8
C24 C14 C26 112.0(3)
C24 C14 H10 109.2
C26 C14 H10 109.2
C24 C14 H11 109.2
C26 C14 H11 109.2
H10 C14 H11 107.9
O1 C15 C2 110.2(2)
O1 C15 C3 110.4(2)
C2 C15 C3 109.9(2)
O1 C15 H12 108.8
C2 C15 H12 108.8
C3 C15 H12 108.8
O6 C16 C5 113.8(2)
O6 C16 C1 107.5(2)
C5 C16 C1 110.89(19)
O6 C16 H13 108.2
C5 C16 H13 108.2
C1 C16 H13 108.2
C13 C17 C23 120.2(2)
C13 C17 H14 119.9
C23 C17 H14 119.9
C6 C18 C4 120.5(3)
C6 C18 H15 119.7
C4 C18 H15 119.7
C9 C19 C6 119.6(3)
C9 C19 H16 120.2
C6 C19 H16 120.2
O7 C20 C24 109.4(2)
O7 C20 H17 109.8
C24 C20 H17 109.8
O7 C20 H18 109.8
C24 C20 H18 109.8
H17 C20 H18 108.2
C10 C21 C22 120.0(3)
C10 C21 H19 120.0
C22 C21 H19 120.0
C21 C22 C7 119.7(3)
C21 C22 H20 120.1
C7 C22 H20 120.1
C17 C23 C8 119.7(3)
C17 C23 H21 120.1
C8 C23 H21 120.1
C20 C24 C14 114.9(3)
C20 C24 H22 108.5
C14 C24 H22 108.5
C20 C24 H23 108.5
C14 C24 H23 108.5
H22 C24 H23 107.5
C5 C25 C10 120.0(3)
C5 C25 H24 120.0
C10 C25 H24 120.0
C14 C26 H25 109.5
C14 C26 H26 109.5
H25 C26 H26 109.5
C14 C26 H27 109.5
H25 C26 H27 109.5
H26 C26 H27 109.5

loop_
_geom_bond_atom_site_label_1
_geom_bond_atom_site_label_2
_geom_bond_distance
O1 C15 1.445(3)
O1 H33 0.88(5)
O6 C16 1.409(3)
O6 H31 0.94(4)
O3 C3 1.249(3)
N3 C1 1.504(3)
N3 H28 0.96(3)
N3 H29 0.96(4)
N3 H30 1.00(4)
O5 C3 1.244(3)
O7 C20 1.423(4)
O7 H32 0.89(3)
C1 C11 1.515(3)
C1 C16 1.535(4)
C1 H1 1.0000
C2 C9 1.380(4)
C2 C4 1.396(4)
C2 C15 1.514(3)
C3 C15 1.540(3)
C4 C18 1.395(4)
C4 H2 0.9500
C5 C7 1.375(4)
C5 C25 1.390(4)
C5 C16 1.519(3)
C6 C18 1.366(4)
C6 C19 1.396(4)
C6 H3 0.9500
C7 C22 1.395(4)
C7 H4 0.9500
C8 C11 1.392(4)
C8 C23 1.392(4)
C8 H5 0.9500
C9 C19 1.388(4)
C9 H6 0.9500
C10 C21 1.374(4)
C10 C25 1.392(4)
C10 H7 0.9500
C11 C12 1.386(4)
C12 C13 1.396(4)
C12 H8 0.9500
C13 C17 1.363(4)
C13 H9 0.9500
C14 C24 1.516(4)
C14 C26 1.518(4)
C14 H10 0.9900
C14 H11 0.9900
C15 H12 1.0000
C16 H13 1.0000
C17 C23 1.387(4)
C17 H14 0.9500
C18 H15 0.9500
C19 H16 0.9500
C20 C24 1.505(4)
C20 H17 0.9900
C20 H18 0.9900
C21 C22 1.381(4)
C21 H19 0.9500
C22 H20 0.9500
C23 H21 0.9500
C24 H22 0.9900
C24 H23 0.9900
C25 H24 0.9500
C26 H25 0.9800
C26 H26 0.9800
C26 H27 0.9800

loop_
_geom_torsion_atom_site_label_1
_geom_torsion_atom_site_label_2
_geom_torsion_atom_site_label_3
_geom_torsion_atom_site_label_4
_geom_torsion
C9 C2 C4 C18 -0.4(4)
C15 C2 C4 C18 178.1(2)
C25 C5 C7 C22 1.3(4)
C16 C5 C7 C22 -178.3(2)
C4 C2 C9 C19 1.2(4)
C15 C2 C9 C19 -177.4(2)
C23 C8 C11 C12 -0.9(4)
C23 C8 C11 C1 178.0(2)
N3 C1 C11 C12 -130.8(2)
C16 C1 C11 C12 108.6(3)
N3 C1 C11 C8 50.3(3)
C16 C1 C11 C8 -70.3(3)
C8 C11 C12 C13 1.1(4)
C1 C11 C12 C13 -177.9(2)
C11 C12 C13 C17 -0.8(4)
C9 C2 C15 O1 -65.3(3)
C4 C2 C15 O1 116.2(2)
C9 C2 C15 C3 56.6(3)
C4 C2 C15 C3 -121.9(3)
O5 C3 C15 O1 -178.4(2)
O3 C3 C15 O1 2.7(3)
O5 C3 C15 C2 59.8(3)
O3 C3 C15 C2 -119.1(3)
C7 C5 C16 O6 -20.0(3)
C25 C5 C16 O6 160.5(2)
C7 C5 C16 C1 101.4(3)
C25 C5 C16 C1 -78.1(3)
N3 C1 C16 O6 -66.4(2)
C11 C1 C16 O6 56.2(3)
N3 C1 C16 C5 168.7(2)
C11 C1 C16 C5 -68.8(3)
C12 C13 C17 C23 0.4(4)
C19 C6 C18 C4 1.8(4)
C2 C4 C18 C6 -1.1(4)
C2 C9 C19 C6 -0.4(4)
C18 C6 C19 C9 -1.1(4)
C25 C10 C21 C22 0.9(4)
C10 C21 C22 C7 -0.4(4)
C5 C7 C22 C21 -0.7(4)
C13 C17 C23 C8 -0.2(4)
C11 C8 C23 C17 0.5(4)
O7 C20 C24 C14 64.4(3)
C26 C14 C24 C20 171.7(3)
C7 C5 C25 C10 -0.8(4)
C16 C5 C25 C10 178.7(3)
C21 C10 C25 C5 -0.3(4)
